data_4317612
loop_
_publ_author_name
'Christine A. Dickerson'
'Mary J. Fisher'
'Richard E. Sykora'
'Thomas E. Albrecht-Schmitt'
'Jason A. Cody'

_publ_section_title
;
 Solvothermal Synthesis and Structure of a New Selenium-Rich
 Selenophosphate K3PSe4.2Se6
;
_journal_name_full 'Inorganic Chemistry'
_journal_page_first 640
_journal_page_last 642
_journal_paper_doi 10.1021/ic015602d
_journal_volume 41
_journal_year 2002
_chemical_formula_moiety 'K3 P Se16'
_chemical_formula_sum 'K3 P Se16'
_chemical_formula_weight 1411.63
_chemical_name_systematic
; 
 potassium selenophosphate bishexaselenium(0)
;
_space_group_IT_number 203
_symmetry_cell_setting cubic
_symmetry_space_group_name_Hall '-F 2uv 2vw 3'
_symmetry_space_group_name_H-M 'F d -3 :2'
_atom_sites_solution_hydrogens geom
_atom_sites_solution_primary direct
_atom_sites_solution_secondary difmap
_audit_creation_method SHELXL-97
_cell_angle_alpha 90.00
_cell_angle_beta 90.00
_cell_angle_gamma 90.00
_cell_formula_units_Z 8
_cell_length_a 16.4151(19)
_cell_length_b 16.4151(19)
_cell_length_c 16.4151(19)
_cell_measurement_reflns_used all
_cell_measurement_temperature 193(2)
_cell_measurement_theta_max 28.15
_cell_measurement_theta_min 2.15
_cell_volume 4423.1(9)
_computing_structure_refinement 'SHELXL-97 (Sheldrick, 1997)'
_computing_structure_solution 'SHELXS-97 (Sheldrick, 1990)'
_diffrn_ambient_temperature 193(2)
_diffrn_measured_fraction_theta_full 1.000
_diffrn_measured_fraction_theta_max 1.000
_diffrn_measurement_device_type 'Bruker APEX'
_diffrn_measurement_method '0.3 wide w/ exposures'
_diffrn_radiation_monochromator graphite
_diffrn_radiation_source 'fine-focus sealed tube'
_diffrn_radiation_type MoK\a
_diffrn_radiation_wavelength 0.71073
_diffrn_reflns_av_R_equivalents 0.0376
_diffrn_reflns_av_sigmaI/netI 0.0120
_diffrn_reflns_limit_h_max 21
_diffrn_reflns_limit_h_min -21
_diffrn_reflns_limit_k_max 21
_diffrn_reflns_limit_k_min -21
_diffrn_reflns_limit_l_max 21
_diffrn_reflns_limit_l_min -21
_diffrn_reflns_number 10487
_diffrn_reflns_theta_full 28.15
_diffrn_reflns_theta_max 28.15
_diffrn_reflns_theta_min 2.15
_diffrn_standards_decay_% 0
_diffrn_standards_interval_count na
_diffrn_standards_interval_time na
_diffrn_standards_number na
_exptl_absorpt_coefficient_mu 27.007
_exptl_absorpt_correction_T_max '0.668548 ratio of min/max'
_exptl_absorpt_correction_T_min '0.668548 ratio of min/max'
_exptl_absorpt_correction_type SADABS
_exptl_crystal_colour silver
_exptl_crystal_density_diffrn 4.240
_exptl_crystal_density_meas ?
_exptl_crystal_density_method 'not measured'
_exptl_crystal_description octahedron
_exptl_crystal_F_000 4928
_exptl_crystal_size_max 0.180
_exptl_crystal_size_mid 0.140
_exptl_crystal_size_min 0.140
_refine_diff_density_max 0.437
_refine_diff_density_min -0.326
_refine_diff_density_rms 0.094
_refine_ls_extinction_method none
_refine_ls_goodness_of_fit_ref 1.207
_refine_ls_hydrogen_treatment mixed
_refine_ls_matrix_type full
_refine_ls_number_parameters 17
_refine_ls_number_reflns 467
_refine_ls_number_restraints 0
_refine_ls_restrained_S_all 1.207
_refine_ls_R_factor_all 0.0169
_refine_ls_R_factor_gt 0.0156
_refine_ls_shift/su_max 0.002
_refine_ls_shift/su_mean 0.000
_refine_ls_structure_factor_coef Fsqd
_refine_ls_weighting_details 'calc w=1/[\s^2^(Fo^2^)+(0.0218P)^2^+12.1651P] where P=(Fo^2^+2Fc^2^)/3'
_refine_ls_weighting_scheme calc
_refine_ls_wR_factor_gt 0.0416
_refine_ls_wR_factor_ref 0.0420
_reflns_number_gt 445
_reflns_number_total 467
_reflns_threshold_expression >2sigma(I)
_cod_data_source_file ic015602d_s1.cif
_cod_data_source_block K3PSe4.2Se6
_cod_depositor_comments
;
The following automatic conversions were performed:

'_exptl_crystal_density_meas' value 'not measured' was changed to '?'
- the value is perceived as not measured.

Automatic conversion script
Id: cif_fix_values 3008 2015-01-20 13:52:24Z robertas 
;
_cod_original_sg_symbol_H-M 'F d -3'
_cod_database_code 4317612

loop_
_symmetry_equiv_pos_as_xyz
'x, y, z'
'-x+1/4, -y+1/4, z'
'-x+1/4, y, -z+1/4'
'x, -y+1/4, -z+1/4'
'z, x, y'
'z, -x+1/4, -y+1/4'
'-z+1/4, -x+1/4, y'
'-z+1/4, x, -y+1/4'
'y, z, x'
'-y+1/4, z, -x+1/4'
'y, -z+1/4, -x+1/4'
'-y+1/4, -z+1/4, x'
'x, y+1/2, z+1/2'
'-x+1/4, -y+3/4, z+1/2'
'-x+1/4, y+1/2, -z+3/4'
'x, -y+3/4, -z+3/4'
'z, x+1/2, y+1/2'
'z, -x+3/4, -y+3/4'
'-z+1/4, -x+3/4, y+1/2'
'-z+1/4, x+1/2, -y+3/4'
'y, z+1/2, x+1/2'
'-y+1/4, z+1/2, -x+3/4'
'y, -z+3/4, -x+3/4'
'-y+1/4, -z+3/4, x+1/2'
'x+1/2, y, z+1/2'
'-x+3/4, -y+1/4, z+1/2'
'-x+3/4, y, -z+3/4'
'x+1/2, -y+1/4, -z+3/4'
'z+1/2, x, y+1/2'
'z+1/2, -x+1/4, -y+3/4'
'-z+3/4, -x+1/4, y+1/2'
'-z+3/4, x, -y+3/4'
'y+1/2, z, x+1/2'
'-y+3/4, z, -x+3/4'
'y+1/2, -z+1/4, -x+3/4'
'-y+3/4, -z+1/4, x+1/2'
'x+1/2, y+1/2, z'
'-x+3/4, -y+3/4, z'
'-x+3/4, y+1/2, -z+1/4'
'x+1/2, -y+3/4, -z+1/4'
'z+1/2, x+1/2, y'
'z+1/2, -x+3/4, -y+1/4'
'-z+3/4, -x+3/4, y'
'-z+3/4, x+1/2, -y+1/4'
'y+1/2, z+1/2, x'
'-y+3/4, z+1/2, -x+1/4'
'y+1/2, -z+3/4, -x+1/4'
'-y+3/4, -z+3/4, x'
'-x, -y, -z'
'x-1/4, y-1/4, -z'
'x-1/4, -y, z-1/4'
'-x, y-1/4, z-1/4'
'-z, -x, -y'
'-z, x-1/4, y-1/4'
'z-1/4, x-1/4, -y'
'z-1/4, -x, y-1/4'
'-y, -z, -x'
'y-1/4, -z, x-1/4'
'-y, z-1/4, x-1/4'
'y-1/4, z-1/4, -x'
'-x, -y+1/2, -z+1/2'
'x-1/4, y+1/4, -z+1/2'
'x-1/4, -y+1/2, z+1/4'
'-x, y+1/4, z+1/4'
'-z, -x+1/2, -y+1/2'
'-z, x+1/4, y+1/4'
'z-1/4, x+1/4, -y+1/2'
'z-1/4, -x+1/2, y+1/4'
'-y, -z+1/2, -x+1/2'
'y-1/4, -z+1/2, x+1/4'
'-y, z+1/4, x+1/4'
'y-1/4, z+1/4, -x+1/2'
'-x+1/2, -y, -z+1/2'
'x+1/4, y-1/4, -z+1/2'
'x+1/4, -y, z+1/4'
'-x+1/2, y-1/4, z+1/4'
'-z+1/2, -x, -y+1/2'
'-z+1/2, x-1/4, y+1/4'
'z+1/4, x-1/4, -y+1/2'
'z+1/4, -x, y+1/4'
'-y+1/2, -z, -x+1/2'
'y+1/4, -z, x+1/4'
'-y+1/2, z-1/4, x+1/4'
'y+1/4, z-1/4, -x+1/2'
'-x+1/2, -y+1/2, -z'
'x+1/4, y+1/4, -z'
'x+1/4, -y+1/2, z-1/4'
'-x+1/2, y+1/4, z-1/4'
'-z+1/2, -x+1/2, -y'
'-z+1/2, x+1/4, y-1/4'
'z+1/4, x+1/4, -y'
'z+1/4, -x+1/2, y-1/4'
'-y+1/2, -z+1/2, -x'
'y+1/4, -z+1/2, x-1/4'
'-y+1/2, z+1/4, x-1/4'
'y+1/4, z+1/4, -x'

loop_
_atom_site_label
_atom_site_type_symbol
_atom_site_fract_x
_atom_site_fract_y
_atom_site_fract_z
_atom_site_U_iso_or_equiv
_atom_site_adp_type
_atom_site_occupancy
_atom_site_symmetry_multiplicity
_atom_site_calc_flag
_atom_site_refinement_flags
_atom_site_disorder_assembly
_atom_site_disorder_group
K1A K 0.5000 0.0000 0.5000 0.0261(3) Uani 1 6 d S . .
Se2A Se 0.637382(16) 0.821215(16) 0.513156(16) 0.01957(11) Uani 1 1 d . . .
Se1A Se 0.452315(15) 0.797685(15) 0.452315(15) 0.01980(13) Uani 1 3 d S . .
P1A P 0.3750 0.8750 0.3750 0.0132(4) Uani 1 12 d S . .
K2A K 0.6250 0.6250 0.6250 0.0303(5) Uani 1 12 d S . .

loop_
_atom_site_aniso_label
_atom_site_aniso_U_11
_atom_site_aniso_U_22
_atom_site_aniso_U_33
_atom_site_aniso_U_23
_atom_site_aniso_U_13
_atom_site_aniso_U_12
K1A 0.0261(3) 0.0261(3) 0.0261(3) -0.0036(3) -0.0036(3) -0.0036(3)
Se2A 0.01885(16) 0.01938(15) 0.02046(16) -0.00089(10) 0.00184(9) 0.00006(9)
Se1A 0.01980(13) 0.01980(13) 0.01980(13) 0.00321(9) -0.00321(9) 0.00321(9)
P1A 0.0132(4) 0.0132(4) 0.0132(4) 0.000 0.000 0.000
K2A 0.0303(5) 0.0303(5) 0.0303(5) 0.000 0.000 0.000

loop_
_atom_type_symbol
_atom_type_description
_atom_type_scat_dispersion_real
_atom_type_scat_dispersion_imag
_atom_type_scat_source
Se Se -0.0929 2.2259 'International Tables Vol C Tables 4.2.6.8 and 6.1.1.4'
K K 0.2009 0.2494 'International Tables Vol C Tables 4.2.6.8 and 6.1.1.4'
P P 0.1023 0.0942 'International Tables Vol C Tables 4.2.6.8 and 6.1.1.4'

loop_
_geom_angle_atom_site_label_1
_geom_angle_atom_site_label_2
_geom_angle_atom_site_label_3
_geom_angle
_geom_angle_site_symmetry_1
_geom_angle_site_symmetry_3
_geom_angle_publ_flag
Se1A K1A Se1A 180.0 64_645 16 ?
Se1A K1A Se1A 61.690(11) 64_645 86_546 ?
Se1A K1A Se1A 118.310(11) 16 86_546 ?
Se1A K1A Se1A 118.310(11) 64_645 38 ?
Se1A K1A Se1A 61.690(11) 16 38 ?
Se1A K1A Se1A 180.0 86_546 38 ?
Se1A K1A Se1A 61.690(11) 64_645 49_666 ?
Se1A K1A Se1A 118.310(11) 16 49_666 ?
Se1A K1A Se1A 61.690(11) 86_546 49_666 ?
Se1A K1A Se1A 118.310(11) 38 49_666 ?
Se1A K1A Se1A 118.310(11) 64_645 1_545 ?
Se1A K1A Se1A 61.690(11) 16 1_545 ?
Se1A K1A Se1A 118.310(11) 86_546 1_545 ?
Se1A K1A Se1A 61.690(11) 38 1_545 ?
Se1A K1A Se1A 180.0 49_666 1_545 ?
Se1A K1A P1A 36.302(7) 64_645 49_666 ?
Se1A K1A P1A 143.698(7) 16 49_666 ?
Se1A K1A P1A 36.302(7) 86_546 49_666 ?
Se1A K1A P1A 143.698(7) 38 49_666 ?
Se1A K1A P1A 36.302(7) 49_666 49_666 ?
Se1A K1A P1A 143.698(7) 1_545 49_666 ?
Se1A K1A P1A 143.698(7) 64_645 1_545 ?
Se1A K1A P1A 36.302(7) 16 1_545 ?
Se1A K1A P1A 143.698(7) 86_546 1_545 ?
Se1A K1A P1A 36.302(7) 38 1_545 ?
Se1A K1A P1A 143.698(7) 49_666 1_545 ?
Se1A K1A P1A 36.302(7) 1_545 1_545 ?
P1A K1A P1A 180.0 49_666 1_545 ?
Se1A K1A Se2A 114.399(7) 64_645 93_656 ?
Se1A K1A Se2A 65.601(7) 16 93_656 ?
Se1A K1A Se2A 52.991(7) 86_546 93_656 ?
Se1A K1A Se2A 127.009(7) 38 93_656 ?
Se1A K1A Se2A 90.817(4) 49_666 93_656 ?
Se1A K1A Se2A 89.183(4) 1_545 93_656 ?
P1A K1A Se2A 85.859(4) 49_666 93_656 ?
P1A K1A Se2A 94.141(4) 1_545 93_656 ?
Se1A K1A Se2A 52.991(7) 64_645 65_656 ?
Se1A K1A Se2A 127.009(7) 16 65_656 ?
Se1A K1A Se2A 90.817(4) 86_546 65_656 ?
Se1A K1A Se2A 89.183(4) 38 65_656 ?
Se1A K1A Se2A 114.399(7) 49_666 65_656 ?
Se1A K1A Se2A 65.601(7) 1_545 65_656 ?
P1A K1A Se2A 85.859(4) 49_666 65_656 ?
P1A K1A Se2A 94.141(4) 1_545 65_656 ?
Se2A K1A Se2A 119.484(1) 93_656 65_656 ?
Se1A K1A Se2A 127.009(7) 64_645 17_544 ?
Se1A K1A Se2A 52.991(7) 16 17_544 ?
Se1A K1A Se2A 89.183(4) 86_546 17_544 ?
Se1A K1A Se2A 90.817(4) 38 17_544 ?
Se1A K1A Se2A 65.601(7) 49_666 17_544 ?
Se1A K1A Se2A 114.399(7) 1_545 17_544 ?
P1A K1A Se2A 94.141(4) 49_666 17_544 ?
P1A K1A Se2A 85.859(4) 1_545 17_544 ?
Se2A K1A Se2A 60.516(1) 93_656 17_544 ?
Se2A K1A Se2A 180.0 65_656 17_544 ?
Se1A K1A Se2A 90.817(4) 64_645 49_666 ?
Se1A K1A Se2A 89.183(4) 16 49_666 ?
Se1A K1A Se2A 114.399(7) 86_546 49_666 ?
Se1A K1A Se2A 65.601(7) 38 49_666 ?
Se1A K1A Se2A 52.991(7) 49_666 49_666 ?
Se1A K1A Se2A 127.009(7) 1_545 49_666 ?
P1A K1A Se2A 85.859(4) 49_666 49_666 ?
P1A K1A Se2A 94.141(4) 1_545 49_666 ?
Se2A K1A Se2A 119.484(1) 93_656 49_666 ?
Se2A K1A Se2A 119.484(1) 65_656 49_666 ?
Se2A K1A Se2A 60.516(1) 17_544 49_666 ?
Se2A Se2A Se2A 102.427(14) 92_565 95_655 ?
Se2A Se2A K1A 109.017(11) 92_565 1_565 ?
Se2A Se2A K1A 116.194(12) 95_655 1_565 ?
Se2A Se2A K2A 95.594(10) 92_565 . ?
Se2A Se2A K2A 95.592(10) 95_655 . ?
K1A Se2A K2A 133.014(7) 1_565 . ?
P1A Se1A K1A 73.170(7) . 1_565 ?
P1A Se1A K1A 73.170(7) . 38 ?
K1A Se1A K1A 111.979(6) 1_565 38 ?
P1A Se1A K1A 73.170(7) . 16 ?
K1A Se1A K1A 111.979(6) 1_565 16 ?
K1A Se1A K1A 111.979(6) 38 16 ?
Se1A P1A Se1A 109.5 . 27 ?
Se1A P1A Se1A 109.5 . 16_565 ?
Se1A P1A Se1A 109.5 27 16_565 ?
Se1A P1A Se1A 109.471(1) . 38_565 ?
Se1A P1A Se1A 109.471(1) 27 38_565 ?
Se1A P1A Se1A 109.5 16_565 38_565 ?
Se1A P1A K1A 70.529(1) . 1_565 ?
Se1A P1A K1A 180.000(5) 27 1_565 ?
Se1A P1A K1A 70.529(1) 16_565 1_565 ?
Se1A P1A K1A 70.529(1) 38_565 1_565 ?
Se1A P1A K1A 70.5 . 38 ?
Se1A P1A K1A 70.5 27 38 ?
Se1A P1A K1A 180.000(5) 16_565 38 ?
Se1A P1A K1A 70.529(1) 38_565 38 ?
K1A P1A K1A 109.5 1_565 38 ?
Se1A P1A K1A 180.000(5) . 27_565 ?
Se1A P1A K1A 70.5 27 27_565 ?
Se1A P1A K1A 70.5 16_565 27_565 ?
Se1A P1A K1A 70.529(1) 38_565 27_565 ?
K1A P1A K1A 109.5 1_565 27_565 ?
K1A P1A K1A 109.5 38 27_565 ?
Se1A P1A K1A 70.5 . 16 ?
Se1A P1A K1A 70.5 27 16 ?
Se1A P1A K1A 70.5 16_565 16 ?
Se1A P1A K1A 180.000(5) 38_565 16 ?
K1A P1A K1A 109.5 1_565 16 ?
K1A P1A K1A 109.5 38 16 ?
K1A P1A K1A 109.471(1) 27_565 16 ?
Se2A K2A Se2A 59.768(7) 6_566 10_656 ?
Se2A K2A Se2A 59.768(6) 6_566 2_665 ?
Se2A K2A Se2A 59.768(6) 10_656 2_665 ?
Se2A K2A Se2A 173.724(8) 6_566 7_665 ?
Se2A K2A Se2A 116.703(2) 10_656 7_665 ?
Se2A K2A Se2A 114.112(3) 2_665 7_665 ?
Se2A K2A Se2A 114.112(3) 6_566 11_566 ?
Se2A K2A Se2A 173.724(8) 10_656 11_566 ?
Se2A K2A Se2A 116.703(2) 2_665 11_566 ?
Se2A K2A Se2A 69.244(7) 7_665 11_566 ?
Se2A K2A Se2A 116.703(2) 6_566 3_656 ?
Se2A K2A Se2A 114.112(3) 10_656 3_656 ?
Se2A K2A Se2A 173.724(8) 2_665 3_656 ?
Se2A K2A Se2A 69.244(7) 7_665 3_656 ?
Se2A K2A Se2A 69.244(7) 11_566 3_656 ?
Se2A K2A Se2A 120.729(8) 6_566 5 ?
Se2A K2A Se2A 69.244(7) 10_656 5 ?
Se2A K2A Se2A 116.703(3) 2_665 5 ?
Se2A K2A Se2A 59.670(8) 7_665 5 ?
Se2A K2A Se2A 116.703(2) 11_566 5 ?
Se2A K2A Se2A 59.768(6) 3_656 5 ?
Se2A K2A Se2A 59.670(8) 6_566 8_656 ?
Se2A K2A Se2A 114.112(3) 10_656 8_656 ?
Se2A K2A Se2A 69.244(7) 2_665 8_656 ?
Se2A K2A Se2A 120.729(8) 7_665 8_656 ?
Se2A K2A Se2A 59.768(6) 11_566 8_656 ?
Se2A K2A Se2A 114.112(3) 3_656 8_656 ?
Se2A K2A Se2A 173.724(8) 5 8_656 ?
Se2A K2A Se2A 69.244(7) 6_566 12_665 ?
Se2A K2A Se2A 59.670(8) 10_656 12_665 ?
Se2A K2A Se2A 114.112(3) 2_665 12_665 ?
Se2A K2A Se2A 114.112(3) 7_665 12_665 ?
Se2A K2A Se2A 120.729(8) 11_566 12_665 ?
Se2A K2A Se2A 59.768(6) 3_656 12_665 ?
Se2A K2A Se2A 59.768(6) 5 12_665 ?
Se2A K2A Se2A 116.703(2) 8_656 12_665 ?
Se2A K2A Se2A 116.703(2) 6_566 9 ?
Se2A K2A Se2A 120.729(8) 10_656 9 ?
Se2A K2A Se2A 69.244(7) 2_665 9 ?
Se2A K2A Se2A 59.768(6) 7_665 9 ?
Se2A K2A Se2A 59.670(8) 11_566 9 ?
Se2A K2A Se2A 116.703(2) 3_656 9 ?
Se2A K2A Se2A 114.112(3) 5 9 ?
Se2A K2A Se2A 69.244(7) 8_656 9 ?
Se2A K2A Se2A 173.724(8) 12_665 9 ?
Se2A K2A Se2A 114.112(3) 6_566 4_566 ?
Se2A K2A Se2A 69.244(7) 10_656 4_566 ?
Se2A K2A Se2A 59.670(8) 2_665 4_566 ?
Se2A K2A Se2A 59.768(6) 7_665 4_566 ?
Se2A K2A Se2A 114.112(3) 11_566 4_566 ?
Se2A K2A Se2A 120.729(8) 3_656 4_566 ?
Se2A K2A Se2A 69.244(7) 5 4_566 ?
Se2A K2A Se2A 116.703(2) 8_656 4_566 ?
Se2A K2A Se2A 116.703(2) 12_665 4_566 ?
Se2A K2A Se2A 59.768(6) 9 4_566 ?
Se2A K2A Se2A 69.245(7) 6_566 . ?
Se2A K2A Se2A 116.703(3) 10_656 . ?
Se2A K2A Se2A 120.730(8) 2_665 . ?
Se2A K2A Se2A 116.702(2) 7_665 . ?
Se2A K2A Se2A 59.768(6) 11_566 . ?
Se2A K2A Se2A 59.669(8) 3_656 . ?
Se2A K2A Se2A 114.111(3) 5 . ?
Se2A K2A Se2A 59.769(6) 8_656 . ?
Se2A K2A Se2A 69.244(7) 12_665 . ?
Se2A K2A Se2A 114.113(3) 9 . ?
Se2A K2A Se2A 173.724(8) 4_566 . ?

loop_
_geom_bond_atom_site_label_1
_geom_bond_atom_site_label_2
_geom_bond_distance
_geom_bond_site_symmetry_2
_geom_bond_publ_flag
K1A Se1A 3.5007(4) 64_645 ?
K1A Se1A 3.5007(4) 16 ?
K1A Se1A 3.5007(4) 86_546 ?
K1A Se1A 3.5007(4) 38 ?
K1A Se1A 3.5007(4) 49_666 ?
K1A Se1A 3.5007(4) 1_545 ?
K1A P1A 3.5540(4) 49_666 ?
K1A P1A 3.5540(4) 1_545 ?
K1A Se2A 3.7075(5) 93_656 ?
K1A Se2A 3.7075(5) 65_656 ?
K1A Se2A 3.7075(5) 17_544 ?
K1A Se2A 3.7075(5) 49_666 ?
Se2A Se2A 2.3733(4) 92_565 ?
Se2A Se2A 2.3734(4) 95_655 ?
Se2A K1A 3.7074(5) 1_565 ?
Se2A K2A 3.7130(5) . ?
Se1A P1A 2.1982(5) . ?
Se1A K1A 3.5007(4) 1_565 ?
Se1A K1A 3.5007(4) 38 ?
Se1A K1A 3.5007(4) 16 ?
P1A Se1A 2.1982(5) 27 ?
P1A Se1A 2.1982(5) 16_565 ?
P1A Se1A 2.1982(5) 38_565 ?
P1A K1A 3.5540(4) 1_565 ?
P1A K1A 3.5540(4) 38 ?
P1A K1A 3.5540(4) 27_565 ?
P1A K1A 3.5540(4) 16 ?
K2A Se2A 3.7130(5) 6_566 ?
K2A Se2A 3.7130(5) 10_656 ?
K2A Se2A 3.7130(5) 2_665 ?
K2A Se2A 3.7130(5) 7_665 ?
K2A Se2A 3.7130(5) 11_566 ?
K2A Se2A 3.7130(5) 3_656 ?
K2A Se2A 3.7130(5) 5 ?
K2A Se2A 3.7130(5) 8_656 ?
K2A Se2A 3.7130(5) 12_665 ?
K2A Se2A 3.7130(5) 9 ?
K2A Se2A 3.7130(5) 4_566 ?

loop_
_geom_torsion_atom_site_label_1
_geom_torsion_atom_site_label_2
_geom_torsion_atom_site_label_3
_geom_torsion_atom_site_label_4
_geom_torsion
_geom_torsion_site_symmetry_1
_geom_torsion_site_symmetry_2
_geom_torsion_site_symmetry_3
_geom_torsion_site_symmetry_4
_geom_torsion_publ_flag
K1A Se1A P1A Se1A 180.0 1_565 . . 27 ?
K1A Se1A P1A Se1A -60.0 38 . . 27 ?
K1A Se1A P1A Se1A 60.0 16 . . 27 ?
K1A Se1A P1A Se1A 60.0 1_565 . . 16_565 ?
K1A Se1A P1A Se1A 180.0 38 . . 16_565 ?
K1A Se1A P1A Se1A -60.0 16 . . 16_565 ?
K1A Se1A P1A Se1A -60.0 1_565 . . 38_565 ?
K1A Se1A P1A Se1A 60.0 38 . . 38_565 ?
K1A Se1A P1A Se1A 180.0 16 . . 38_565 ?
K1A Se1A P1A K1A 120.0 38 . . 1_565 ?
K1A Se1A P1A K1A -120.0 16 . . 1_565 ?
K1A Se1A P1A K1A -120.0 1_565 . . 38 ?
K1A Se1A P1A K1A 120.0 16 . . 38 ?
K1A Se1A P1A K1A -26(100) 1_565 . . 27_565 ?
K1A Se1A P1A K1A 94(100) 38 . . 27_565 ?
K1A Se1A P1A K1A -146(100) 16 . . 27_565 ?
K1A Se1A P1A K1A 120.0 1_565 . . 16 ?
K1A Se1A P1A K1A -120.0 38 . . 16 ?
Se2A Se2A K2A Se2A -152.932(13) 92_565 . . 6_566 ?
Se2A Se2A K2A Se2A -49.820(12) 95_655 . . 6_566 ?
K1A Se2A K2A Se2A 84.442(5) 1_565 . . 6_566 ?
Se2A Se2A K2A Se2A 169.568(7) 92_565 . . 10_656 ?
Se2A Se2A K2A Se2A -87.320(10) 95_655 . . 10_656 ?
K1A Se2A K2A Se2A 46.942(13) 1_565 . . 10_656 ?
Se2A Se2A K2A Se2A -121.327(9) 92_565 . . 2_665 ?
Se2A Se2A K2A Se2A -18.215(7) 95_655 . . 2_665 ?
K1A Se2A K2A Se2A 116.047(11) 1_565 . . 2_665 ?
Se2A Se2A K2A Se2A 24.875(13) 92_565 . . 7_665 ?
Se2A Se2A K2A Se2A 127.987(11) 95_655 . . 7_665 ?
K1A Se2A K2A Se2A -97.751(8) 1_565 . . 7_665 ?
Se2A Se2A K2A Se2A -16.338(7) 92_565 . . 11_566 ?
Se2A Se2A K2A Se2A 86.773(6) 95_655 . . 11_566 ?
K1A Se2A K2A Se2A -138.965(15) 1_565 . . 11_566 ?
Se2A Se2A K2A Se2A 65.946(12) 92_565 . . 3_656 ?
Se2A Se2A K2A Se2A 169.058(14) 95_655 . . 3_656 ?
K1A Se2A K2A Se2A -56.680(8) 1_565 . . 3_656 ?
Se2A Se2A K2A Se2A 91.660(6) 92_565 . . 5 ?
Se2A Se2A K2A Se2A -165.228(6) 95_655 . . 5 ?
K1A Se2A K2A Se2A -30.966(15) 1_565 . . 5 ?
Se2A Se2A K2A Se2A -86.772(6) 92_565 . . 8_656 ?
Se2A Se2A K2A Se2A 16.339(7) 95_655 . . 8_656 ?
K1A Se2A K2A Se2A 150.601(15) 1_565 . . 8_656 ?
Se2A Se2A K2A Se2A 132.237(12) 92_565 . . 12_665 ?
Se2A Se2A K2A Se2A -124.652(10) 95_655 . . 12_665 ?
K1A Se2A K2A Se2A 9.610(9) 1_565 . . 12_665 ?
Se2A Se2A K2A Se2A -42.024(13) 92_565 . . 9 ?
Se2A Se2A K2A Se2A 61.088(13) 95_655 . . 9 ?
K1A Se2A K2A Se2A -164.650(4) 1_565 . . 9 ?
Se2A Se2A K2A Se2A -29.531(9) 92_565 . . 4_566 ?
Se2A Se2A K2A Se2A 73.581(9) 95_655 . . 4_566 ?
K1A Se2A K2A Se2A -152.157(10) 1_565 . . 4_566 ?
